data_2212573
loop_
_publ_author_name
'Huang, Peng-Mian'
'Duan, Xue-Min'
'Yang, Dao-Wu'

_publ_section_title
;
 9-(4-Fluorobenzyl)-9<i>H</i>-carbazole
;
_journal_coeditor_code HB2291
_journal_issue 3
_journal_name_full 'Acta Crystallographica Section E'
_journal_page_first o1264
_journal_page_last o1265
_journal_paper_doi 10.1107/S160053680700654X
_journal_volume 63
_journal_year 2007
_chemical_formula_iupac 'C19 H14 F N'
_chemical_formula_moiety 'C19 H14 F N'
_chemical_formula_sum 'C19 H14 F N'
_chemical_formula_weight 275.31
_chemical_melting_point 391.5(5)
_chemical_name_systematic
;
9-(4-Fluorobenzyl)-9H-carbazole
;
_space_group_IT_number 14
_symmetry_cell_setting monoclinic
_symmetry_space_group_name_Hall '-P 2ybc'
_symmetry_space_group_name_H-M 'P 1 21/c 1'
_atom_sites_solution_hydrogens geom
_atom_sites_solution_primary direct
_atom_sites_solution_secondary difmap
_cell_angle_alpha 90.00
_cell_angle_beta 99.189(5)
_cell_angle_gamma 90.00
_cell_formula_units_Z 4
_cell_length_a 11.225(3)
_cell_length_b 11.794(3)
_cell_length_c 10.981(3)
_cell_measurement_reflns_used 1520
_cell_measurement_temperature 294(2)
_cell_measurement_theta_max 21.33
_cell_measurement_theta_min 2.52
_cell_volume 1435.1(7)
_computing_cell_refinement 'SAINT (Bruker, 1997)'
_computing_data_collection 'SMART (Bruker, 1997)'
_computing_data_reduction SAINT
_computing_molecular_graphics 'SHELXTL (Bruker, 1997)'
_computing_publication_material SHELXTL
_computing_structure_refinement 'SHELXL97 (Sheldrick, 1997)'
_computing_structure_solution 'SHELXS97 (Sheldrick, 1997)'
_diffrn_ambient_temperature 294(2)
_diffrn_measured_fraction_theta_full 0.991
_diffrn_measured_fraction_theta_max 0.991
_diffrn_measurement_device_type 'Bruker SMART 1000 CCD'
_diffrn_measurement_method \w
_diffrn_radiation_monochromator graphite
_diffrn_radiation_source 'fine-focus sealed tube'
_diffrn_radiation_type MoK\a
_diffrn_radiation_wavelength 0.71073
_diffrn_reflns_av_R_equivalents 0.0411
_diffrn_reflns_av_sigmaI/netI 0.0513
_diffrn_reflns_limit_h_max 13
_diffrn_reflns_limit_h_min -13
_diffrn_reflns_limit_k_max 11
_diffrn_reflns_limit_k_min -14
_diffrn_reflns_limit_l_max 13
_diffrn_reflns_limit_l_min -10
_diffrn_reflns_number 8041
_diffrn_reflns_theta_full 26.43
_diffrn_reflns_theta_max 26.43
_diffrn_reflns_theta_min 1.84
_exptl_absorpt_coefficient_mu 0.083
_exptl_absorpt_correction_T_max 0.989
_exptl_absorpt_correction_T_min 0.984
_exptl_absorpt_correction_type multi-scan
_exptl_absorpt_process_details '(SADABS; Bruker, 1997)'
_exptl_crystal_colour colourless
_exptl_crystal_density_diffrn 1.274
_exptl_crystal_density_method 'not measured'
_exptl_crystal_description block
_exptl_crystal_F_000 576
_exptl_crystal_size_max 0.20
_exptl_crystal_size_mid 0.18
_exptl_crystal_size_min 0.14
_refine_diff_density_max 0.116
_refine_diff_density_min -0.115
_refine_ls_extinction_coef 0.0119(16)
_refine_ls_extinction_expression Fc^*^=kFc[1+0.001xFc^2^\l^3^/sin(2\q)]^-1/4^
_refine_ls_extinction_method SHELXL97
_refine_ls_goodness_of_fit_ref 0.970
_refine_ls_hydrogen_treatment constr
_refine_ls_matrix_type full
_refine_ls_number_parameters 191
_refine_ls_number_reflns 2920
_refine_ls_number_restraints 0
_refine_ls_restrained_S_all 0.970
_refine_ls_R_factor_all 0.1201
_refine_ls_R_factor_gt 0.0414
_refine_ls_shift/su_max 0.000
_refine_ls_shift/su_mean 0.000
_refine_ls_structure_factor_coef Fsqd
_refine_ls_weighting_details 'calc w=1/[\s^2^(Fo^2^)+(0.0451P)^2^+0.0942P] where P=(Fo^2^+2Fc^2^)/3'
_refine_ls_weighting_scheme calc
_refine_ls_wR_factor_gt 0.0885
_refine_ls_wR_factor_ref 0.1161
_reflns_number_gt 1345
_reflns_number_total 2920
_reflns_threshold_expression I>2\s(I)
_cod_data_source_file hb2291.cif
_cod_data_source_block I
_cod_depositor_comments
;
The following automatic conversions were performed:
'_symmetry_cell_setting' value 'Monoclinic' changed to 'monoclinic'
according to '/home/saulius/struct/CIF-dictionaries/cif_core.dic'
dictionary named 'cif_core.dic' version 2.4.1 from 2010-06-29.

Automatic conversion script
Id: cif_fix_enum 1527 2010-12-29 10:47:43Z saulius 

The following automatic conversions were performed:

'_chemical_melting_point' value '391-392' was changed to '391.5(5)' -
the average value was taken and precision was estimated.

Automatic conversion script
Id: cif_fix_values 1646 2011-03-28 12:23:43Z adriana 

The following automatic conversions were performed:

'_chemical_melting_point' value '391-392' was changed to '391.5(5)' -
the average value was taken and precision was
estimated.

'_symmetry_cell_setting' value 'Monoclinic' changed to
'monoclinic' according to
/home/saulius/struct/CIF-dictionaries/cif_core.dic dictionary named
'cif_core.dic' version 2.4.1 from 2010-06-29.

Automatic conversion script
Id: cif_fix_values 1715 2011-07-08 13:25:40Z adriana 
;
_cod_original_cell_volume 1435.2(6)
_cod_original_sg_symbol_H-M 'P 21/c'
_cod_database_code 2212573
_cod_database_fobs_code 2212573

loop_
_symmetry_equiv_pos_as_xyz
'x, y, z'
'-x, y+1/2, -z+1/2'
'-x, -y, -z'
'x, -y-1/2, z-1/2'

loop_
_atom_site_type_symbol
_atom_site_label
_atom_site_fract_x
_atom_site_fract_y
_atom_site_fract_z
_atom_site_U_iso_or_equiv
_atom_site_adp_type
_atom_site_calc_flag
_atom_site_refinement_flags
_atom_site_occupancy
F F1 0.45564(13) 0.50193(13) 0.17009(14) 0.1214(5) Uani d . 1
N N1 0.16514(15) 0.03722(14) 0.05471(15) 0.0689(5) Uani d . 1
C C1 0.11064(17) 0.00243(19) 0.15335(19) 0.0660(6) Uani d . 1
C C2 0.0212(2) 0.0561(2) 0.2069(2) 0.0863(7) Uani d . 1
H H2 -0.0110 0.1255 0.1780 0.104 Uiso calc R 1
C C3 -0.0177(2) 0.0007(3) 0.3059(3) 0.1011(9) Uani d . 1
H H3 -0.0780 0.0335 0.3432 0.121 Uiso calc R 1
C C4 0.0314(3) -0.1014(3) 0.3493(2) 0.1030(9) Uani d . 1
H H4 0.0046 -0.1354 0.4165 0.124 Uiso calc R 1
C C5 0.1187(2) -0.1539(2) 0.2958(2) 0.0851(7) Uani d . 1
H H5 0.1512 -0.2226 0.3265 0.102 Uiso calc R 1
C C6 0.15817(17) -0.10329(18) 0.19517(18) 0.0643(5) Uani d . 1
C C7 0.24459(16) -0.13466(17) 0.11709(18) 0.0597(5) Uani d . 1
C C8 0.31713(19) -0.22891(19) 0.1091(2) 0.0759(6) Uani d . 1
H H8 0.3153 -0.2901 0.1621 0.091 Uiso calc R 1
C C9 0.3919(2) -0.2299(2) 0.0210(3) 0.0882(7) Uani d . 1
H H9 0.4411 -0.2924 0.0147 0.106 Uiso calc R 1
C C10 0.3947(2) -0.1395(3) -0.0581(2) 0.0893(7) Uani d . 1
H H10 0.4468 -0.1420 -0.1159 0.107 Uiso calc R 1
C C11 0.3232(2) -0.0463(2) -0.0543(2) 0.0801(7) Uani d . 1
H H11 0.3253 0.0140 -0.1084 0.096 Uiso calc R 1
C C12 0.24737(17) -0.04534(17) 0.03364(18) 0.0629(5) Uani d . 1
C C13 0.1461(2) 0.14423(18) -0.0100(2) 0.0801(6) Uani d . 1
H H13A 0.0642 0.1692 -0.0077 0.096 Uiso calc R 1
H H13B 0.1537 0.1320 -0.0958 0.096 Uiso calc R 1
C C14 0.23176(17) 0.23806(16) 0.04071(17) 0.0580(5) Uani d . 1
C C15 0.30625(19) 0.23094(18) 0.15340(19) 0.0700(6) Uani d . 1
H H15 0.3062 0.1655 0.2006 0.084 Uiso calc R 1
C C16 0.38096(19) 0.3204(2) 0.1967(2) 0.0763(6) Uani d . 1
H H16 0.4306 0.3156 0.2729 0.092 Uiso calc R 1
C C17 0.3809(2) 0.4147(2) 0.1268(2) 0.0781(6) Uani d . 1
C C18 0.3092(2) 0.4253(2) 0.0156(2) 0.0839(7) Uani d . 1
H H18 0.3102 0.4911 -0.0310 0.101 Uiso calc R 1
C C19 0.23503(19) 0.3362(2) -0.02623(19) 0.0736(6) Uani d . 1
H H19 0.1854 0.3424 -0.1023 0.088 Uiso calc R 1

loop_
_atom_site_aniso_label
_atom_site_aniso_U_11
_atom_site_aniso_U_22
_atom_site_aniso_U_33
_atom_site_aniso_U_12
_atom_site_aniso_U_13
_atom_site_aniso_U_23
F1 0.1139(11) 0.0959(11) 0.1514(13) -0.0248(9) 0.0119(10) -0.0228(9)
N1 0.0742(12) 0.0647(12) 0.0667(11) 0.0016(9) 0.0074(9) 0.0024(9)
C1 0.0559(12) 0.0733(15) 0.0675(14) -0.0067(12) 0.0055(11) -0.0123(12)
C2 0.0670(15) 0.0940(18) 0.0945(19) 0.0009(13) 0.0026(14) -0.0293(15)
C3 0.0696(17) 0.139(3) 0.099(2) -0.0194(18) 0.0279(16) -0.046(2)
C4 0.095(2) 0.128(3) 0.093(2) -0.0352(19) 0.0332(17) -0.0137(19)
C5 0.0789(16) 0.0965(18) 0.0809(16) -0.0241(14) 0.0152(13) 0.0001(14)
C6 0.0574(12) 0.0711(15) 0.0628(13) -0.0162(11) 0.0047(11) -0.0036(11)
C7 0.0518(12) 0.0633(13) 0.0614(12) -0.0066(10) 0.0011(10) -0.0033(11)
C8 0.0688(14) 0.0713(15) 0.0825(16) 0.0002(12) -0.0033(13) -0.0027(12)
C9 0.0693(16) 0.095(2) 0.0982(19) 0.0115(13) 0.0060(14) -0.0257(16)
C10 0.0724(16) 0.115(2) 0.0821(17) -0.0068(16) 0.0188(13) -0.0211(17)
C11 0.0832(16) 0.0895(17) 0.0690(15) -0.0073(14) 0.0166(13) -0.0043(12)
C12 0.0587(13) 0.0695(14) 0.0597(13) -0.0039(11) 0.0066(11) -0.0082(11)
C13 0.0857(16) 0.0731(16) 0.0758(14) 0.0038(12) -0.0047(12) 0.0026(12)
C14 0.0605(12) 0.0635(13) 0.0500(12) 0.0099(10) 0.0090(10) 0.0011(10)
C15 0.0785(15) 0.0704(14) 0.0595(14) 0.0064(12) 0.0059(11) 0.0024(11)
C16 0.0758(15) 0.0829(17) 0.0655(14) 0.0101(13) -0.0031(11) -0.0082(14)
C17 0.0727(15) 0.0682(16) 0.0945(18) -0.0047(13) 0.0170(14) -0.0131(15)
C18 0.0921(19) 0.0725(16) 0.0887(19) 0.0038(14) 0.0190(15) 0.0141(13)
C19 0.0773(15) 0.0817(16) 0.0596(13) 0.0110(13) 0.0042(11) 0.0111(13)

loop_
_atom_type_symbol
_atom_type_description
_atom_type_scat_dispersion_real
_atom_type_scat_dispersion_imag
_atom_type_scat_source
C C 0.0033 0.0016 'International Tables Vol C Tables 4.2.6.8 and 6.1.1.4'
H H 0.0000 0.0000 'International Tables Vol C Tables 4.2.6.8 and 6.1.1.4'
N N 0.0061 0.0033 'International Tables Vol C Tables 4.2.6.8 and 6.1.1.4'
F F 0.0171 0.0103 'International Tables Vol C Tables 4.2.6.8 and 6.1.1.4'

loop_
_geom_angle_atom_site_label_1
_geom_angle_atom_site_label_2
_geom_angle_atom_site_label_3
_geom_angle
C12 N1 C1 108.10(16)
C12 N1 C13 125.48(17)
C1 N1 C13 126.30(18)
N1 C1 C2 129.2(2)
N1 C1 C6 109.01(17)
C2 C1 C6 121.8(2)
C1 C2 C3 116.9(2)
C1 C2 H2 121.6
C3 C2 H2 121.6
C4 C3 C2 121.4(2)
C4 C3 H3 119.3
C2 C3 H3 119.3
C5 C4 C3 121.4(3)
C5 C4 H4 119.3
C3 C4 H4 119.3
C4 C5 C6 119.3(2)
C4 C5 H5 120.4
C6 C5 H5 120.4
C5 C6 C1 119.2(2)
C5 C6 C7 133.9(2)
C1 C6 C7 106.86(18)
C8 C7 C12 119.09(19)
C8 C7 C6 134.4(2)
C12 C7 C6 106.48(18)
C9 C8 C7 118.7(2)
C9 C8 H8 120.6
C7 C8 H8 120.6
C8 C9 C10 120.8(2)
C8 C9 H9 119.6
C10 C9 H9 119.6
C11 C10 C9 122.1(2)
C11 C10 H10 119.0
C9 C10 H10 119.0
C10 C11 C12 117.2(2)
C10 C11 H11 121.4
C12 C11 H11 121.4
C11 C12 N1 128.4(2)
C11 C12 C7 122.0(2)
N1 C12 C7 109.53(17)
N1 C13 C14 114.95(17)
N1 C13 H13A 108.5
C14 C13 H13A 108.5
N1 C13 H13B 108.5
C14 C13 H13B 108.5
H13A C13 H13B 107.5
C19 C14 C15 117.80(19)
C19 C14 C13 119.25(19)
C15 C14 C13 122.94(18)
C14 C15 C16 120.6(2)
C14 C15 H15 119.7
C16 C15 H15 119.7
C17 C16 C15 119.1(2)
C17 C16 H16 120.4
C15 C16 H16 120.4
C16 C17 C18 122.3(2)
C16 C17 F1 118.6(2)
C18 C17 F1 119.1(2)
C17 C18 C19 118.1(2)
C17 C18 H18 121.0
C19 C18 H18 121.0
C18 C19 C14 122.2(2)
C18 C19 H19 118.9
C14 C19 H19 118.9

loop_
_geom_bond_atom_site_label_1
_geom_bond_atom_site_label_2
_geom_bond_distance
F1 C17 1.365(2)
N1 C12 1.386(2)
N1 C1 1.388(2)
N1 C13 1.448(2)
C1 C2 1.393(3)
C1 C6 1.404(3)
C2 C3 1.397(3)
C2 H2 0.9300
C3 C4 1.378(4)
C3 H3 0.9300
C4 C5 1.368(3)
C4 H4 0.9300
C5 C6 1.390(3)
C5 H5 0.9300
C6 C7 1.442(3)
C7 C8 1.389(3)
C7 C12 1.400(3)
C8 C9 1.379(3)
C8 H8 0.9300
C9 C10 1.379(3)
C9 H9 0.9300
C10 C11 1.365(3)
C10 H10 0.9300
C11 C12 1.385(3)
C11 H11 0.9300
C13 C14 1.513(3)
C13 H13A 0.9700
C13 H13B 0.9700
C14 C19 1.374(3)
C14 C15 1.381(3)
C15 C16 1.384(3)
C15 H15 0.9300
C16 C17 1.351(3)
C16 H16 0.9300
C17 C18 1.357(3)
C18 C19 1.374(3)
C18 H18 0.9300
C19 H19 0.9300

loop_
_geom_torsion_atom_site_label_1
_geom_torsion_atom_site_label_2
_geom_torsion_atom_site_label_3
_geom_torsion_atom_site_label_4
_geom_torsion
C12 N1 C1 C2 -178.91(19)
C13 N1 C1 C2 4.9(3)
C12 N1 C1 C6 -0.2(2)
C13 N1 C1 C6 -176.37(18)
N1 C1 C2 C3 179.65(19)
C6 C1 C2 C3 1.1(3)
C1 C2 C3 C4 0.8(3)
C2 C3 C4 C5 -1.2(4)
C3 C4 C5 C6 -0.3(4)
C4 C5 C6 C1 2.2(3)
C4 C5 C6 C7 -178.8(2)
N1 C1 C6 C5 178.55(17)
C2 C1 C6 C5 -2.7(3)
N1 C1 C6 C7 -0.7(2)
C2 C1 C6 C7 178.09(17)
C5 C6 C7 C8 3.4(4)
C1 C6 C7 C8 -177.5(2)
C5 C6 C7 C12 -177.7(2)
C1 C6 C7 C12 1.4(2)
C12 C7 C8 C9 1.6(3)
C6 C7 C8 C9 -179.6(2)
C7 C8 C9 C10 -0.2(3)
C8 C9 C10 C11 -0.9(4)
C9 C10 C11 C12 0.5(3)
C10 C11 C12 N1 -178.6(2)
C10 C11 C12 C7 1.1(3)
C1 N1 C12 C11 -179.20(19)
C13 N1 C12 C11 -3.0(3)
C1 N1 C12 C7 1.1(2)
C13 N1 C12 C7 177.29(17)
C8 C7 C12 C11 -2.1(3)
C6 C7 C12 C11 178.76(17)
C8 C7 C12 N1 177.57(16)
C6 C7 C12 N1 -1.5(2)
C12 N1 C13 C14 -84.5(2)
C1 N1 C13 C14 91.0(2)
N1 C13 C14 C19 168.83(18)
N1 C13 C14 C15 -12.4(3)
C19 C14 C15 C16 0.2(3)
C13 C14 C15 C16 -178.53(18)
C14 C15 C16 C17 -0.5(3)
C15 C16 C17 C18 0.5(3)
C15 C16 C17 F1 -179.49(17)
C16 C17 C18 C19 -0.2(3)
F1 C17 C18 C19 179.76(18)
C17 C18 C19 C14 0.0(3)
C15 C14 C19 C18 0.0(3)
C13 C14 C19 C18 178.85(18)

loop_
_cod_related_entry_id
_cod_related_entry_database
_cod_related_entry_code
1 ChemSpider 10245023
